data_7701862
loop_
_publ_author_name
'Greenacre, Victoria K.'
'King, Rhys P.'
'Levason, William'
'Reid, Gillian'

_publ_section_title
;
 Neutral and cationic phosphine and arsine complexes of tin(iv) halides:
 synthesis, properties, structures and anion influence
;
_journal_name_full 'Dalton Transactions'
_journal_paper_doi 10.1039/C9DT03683K
_journal_year 2019
_chemical_formula_moiety 'C18 H45 Cl2 P3 Sn, 2(Al Cl4)'
_chemical_formula_sum 'C18 H45 Al2 Cl10 P3 Sn'
_chemical_formula_weight 881.60
_space_group_crystal_system monoclinic
_space_group_IT_number 14
_space_group_name_Hall '-P 2ybc'
_space_group_name_H-M_alt 'P 1 21/c 1'
_atom_sites_solution_hydrogens geom
_atom_sites_solution_primary dual
_audit_creation_date 2019-05-14
_audit_creation_method
;
Olex2 1.2
(compiled 2018.05.29 svn.r3508 for OlexSys, GUI svn.r5506)
;
_audit_update_record
;
2019-10-01 deposited with the CCDC.	2019-10-02 downloaded from the CCDC.
;
_cell_angle_alpha 90
_cell_angle_beta 99.560(2)
_cell_angle_gamma 90
_cell_formula_units_Z 8
_cell_length_a 14.9000(3)
_cell_length_b 25.4564(3)
_cell_length_c 20.3339(4)
_cell_measurement_reflns_used 21791
_cell_measurement_temperature 100.01(10)
_cell_measurement_theta_max 32.0540
_cell_measurement_theta_min 3.1370
_cell_volume 7605.5(2)
_computing_cell_refinement 'CrysAlisPro 1.171.39.46 (Rigaku OD, 2018)'
_computing_data_collection 'CrysAlisPro 1.171.39.46 (Rigaku OD, 2018)'
_computing_data_reduction 'CrysAlisPro 1.171.39.46 (Rigaku OD, 2018)'
_computing_molecular_graphics 'Olex2 (Dolomanov et al., 2009)'
_computing_publication_material 'Olex2 (Dolomanov et al., 2009)'
_computing_structure_refinement 'ShelXL (Sheldrick, 2015)'
_computing_structure_solution 'ShelXT (Sheldrick, 2015)'
_diffrn_ambient_environment N~2~
_diffrn_ambient_temperature 100.01(10)
_diffrn_detector 'CCD plate'
_diffrn_measured_fraction_theta_full 0.998
_diffrn_measured_fraction_theta_max 0.999
_diffrn_measurement_details
;
List of Runs (angles in degrees, time in seconds):

  # Type    Start    End  Width  t~exp~   \w     \q     \k     \f   Frames
#--------------------------------------------------------------------------
  1  \w    -59.00  66.00   1.00   40.00    --  -22.90  60.00 150.00  125
  2  \w   -112.00  12.00   1.00   40.00    --  -22.90 -57.00 120.00  124
  3  \w    -58.00  66.00   1.00   40.00    --  -22.90  57.00 -90.00  124
  4  \w   -112.00 -31.00   1.00   40.00    --  -22.90 -60.00   0.00   81
  5  \w   -112.00  10.00   1.00   40.00    --  -22.90 -38.00-150.00  122
;
_diffrn_measurement_device 'four-circle diffractometer'
_diffrn_measurement_device_type 'XtaLAB AFC12 (RCD3): Kappa single'
_diffrn_measurement_method '\w scans'
_diffrn_orient_matrix_type 'CrysAlisPro convention (1999,Acta A55,543-557)'
_diffrn_orient_matrix_UB_11 -0.0057202000
_diffrn_orient_matrix_UB_12 -0.0249473000
_diffrn_orient_matrix_UB_13 -0.0156839000
_diffrn_orient_matrix_UB_21 0.0321171000
_diffrn_orient_matrix_UB_22 0.0069396000
_diffrn_orient_matrix_UB_23 -0.0206305000
_diffrn_orient_matrix_UB_31 0.0355940000
_diffrn_orient_matrix_UB_32 -0.0102847000
_diffrn_orient_matrix_UB_33 0.0240727000
_diffrn_radiation_monochromator mirror
_diffrn_radiation_probe x-ray
_diffrn_radiation_type MoK\a
_diffrn_radiation_wavelength 0.71073
_diffrn_reflns_av_R_equivalents 0.0618
_diffrn_reflns_av_unetI/netI 0.0480
_diffrn_reflns_Laue_measured_fraction_full 0.998
_diffrn_reflns_Laue_measured_fraction_max 0.999
_diffrn_reflns_limit_h_max 18
_diffrn_reflns_limit_h_min -18
_diffrn_reflns_limit_k_max 31
_diffrn_reflns_limit_k_min -30
_diffrn_reflns_limit_l_max 25
_diffrn_reflns_limit_l_min -25
_diffrn_reflns_number 83974
_diffrn_reflns_point_group_measured_fraction_full 0.998
_diffrn_reflns_point_group_measured_fraction_max 0.999
_diffrn_reflns_theta_full 25.242
_diffrn_reflns_theta_max 26.000
_diffrn_reflns_theta_min 2.872
_diffrn_source 'Rotating-anode X-ray tube'
_diffrn_source_type 'Rigaku (Mo) X-ray Source'
_exptl_absorpt_coefficient_mu 1.558
_exptl_absorpt_correction_T_max 1.000
_exptl_absorpt_correction_T_min 0.703
_exptl_absorpt_correction_type gaussian
_exptl_absorpt_process_details
;
CrysAlisPro 1.171.39.46 (Rigaku Oxford Diffraction, 2018)
Numerical absorption correction based on gaussian integration over
			a multifaceted crystal model
Empirical absorption correction using spherical harmonics,
 implemented in SCALE3 ABSPACK scaling algorithm.
;
_exptl_crystal_colour 'clear colourless'
_exptl_crystal_colour_lustre clear
_exptl_crystal_colour_primary colourless
_exptl_crystal_density_diffrn 1.540
_exptl_crystal_description irregular
_exptl_crystal_F_000 3552
_exptl_crystal_size_max 0.13
_exptl_crystal_size_mid 0.102
_exptl_crystal_size_min 0.052
_refine_diff_density_max 1.869
_refine_diff_density_min -0.570
_refine_diff_density_rms 0.155
_refine_ls_extinction_method none
_refine_ls_goodness_of_fit_ref 1.043
_refine_ls_hydrogen_treatment constr
_refine_ls_matrix_type full
_refine_ls_number_parameters 631
_refine_ls_number_reflns 14932
_refine_ls_number_restraints 0
_refine_ls_restrained_S_all 1.043
_refine_ls_R_factor_all 0.0889
_refine_ls_R_factor_gt 0.0567
_refine_ls_shift/su_max 0.002
_refine_ls_shift/su_mean 0.000
_refine_ls_structure_factor_coef Fsqd
_refine_ls_weighting_details 'w=1/[\s^2^(Fo^2^)+(0.0672P)^2^+15.0969P] where P=(Fo^2^+2Fc^2^)/3'
_refine_ls_weighting_scheme calc
_refine_ls_wR_factor_gt 0.1356
_refine_ls_wR_factor_ref 0.1536
_reflns_Friedel_coverage 0.000
_reflns_number_gt 10136
_reflns_number_total 14932
_reflns_threshold_expression 'I > 2\s(I)'
_cod_data_source_file c9dt03683k2.cif
_cod_data_source_block sncl2pet33alcl42
_cod_database_code 7701862
_shelx_shelxl_version_number 2016/6
_chemical_oxdiff_formula 'Sn Cl10 P2 C12 H30 Al2'
_shelx_space_group_comment
;
The symmetry employed for this shelxl refinement is uniquely defined
by the following loop, which should always be used as a source of
symmetry information in preference to the above space-group names.
They are only intended as comments.
;
_shelx_estimated_absorpt_t_max 0.923
_shelx_estimated_absorpt_t_min 0.823
_reflns_odcompleteness_completeness 99.86
_reflns_odcompleteness_iscentric 1
_reflns_odcompleteness_theta 28.64
_olex2_refinement_description
;
1. Fixed Uiso
 At 1.2 times of:
  All C(H,H) groups
 At 1.5 times of:
  All C(H,H,H) groups
2.a Secondary CH2 refined with riding coordinates:
 C32(H32A,H32B), C16(H16A,H16B), C24(H24A,H24B), C20(H20A,H20B), C14(H14A,
 H14B), C30(H30A,H30B), C3(H3A,H3B), C28(H28A,H28B), C26(H26A,H26B), C4(H4A,
 H4B), C10(H10A,H10B), C18(H18A,H18B), C6(H6A,H6B), C34(H34A,H34B), C12(H12A,
 H12B), C8(H8A,H8B), C22(H22A,H22B), C1(H1A,H1B)
2.b Idealised Me refined as rotating group:
 C21(H21A,H21B,H21C), C27(H27A,H27B,H27C), C15(H15A,H15B,H15C), C23(H23A,H23B,
 H23C), C9(H9A,H9B,H9C), C25(H25A,H25B,H25C), C01L(H01A,H01B,H01C), C17(H17A,
 H17B,H17C), C11(H11A,H11B,H11C), C2(H2A,H2B,H2C), C13(H13A,H13B,H13C),
 C29(H29A,H29B,H29C), C5(H5A,H5B,H5C), C19(H19A,H19B,H19C), C31(H31A,H31B,H31C),
  C33(H33A,H33B,H33C), C7(H7A,H7B,H7C), C35(H35A,H35B,H35C)
;
_olex2_submission_special_instructions 'No special instructions were received'
_oxdiff_exptl_absorpt_empirical_details
;
Empirical correction (ABSPACK) includes:
- Absorption correction using spherical harmonics
- Frame scaling
;
_oxdiff_exptl_absorpt_empirical_full_max 1.758
_oxdiff_exptl_absorpt_empirical_full_min 0.480

loop_
_space_group_symop_operation_xyz
'x, y, z'
'-x, y+1/2, -z+1/2'
'-x, -y, -z'
'x, -y-1/2, z-1/2'

loop_
_atom_site_label
_atom_site_type_symbol
_atom_site_fract_x
_atom_site_fract_y
_atom_site_fract_z
_atom_site_U_iso_or_equiv
_atom_site_adp_type
_atom_site_occupancy
_atom_site_site_symmetry_order
_atom_site_calc_flag
_atom_site_refinement_flags_posn
Sn1 Sn 0.49634(2) 0.65934(2) 0.75470(2) 0.01333(10) Uani 1 1 d .
Sn2 Sn -0.00117(2) 0.58777(2) 0.75024(2) 0.01292(10) Uani 1 1 d .
Cl2 Cl 0.33045(8) 0.65450(5) 0.71978(7) 0.0218(3) Uani 1 1 d .
Cl3 Cl 0.16421(8) 0.58201(5) 0.78508(7) 0.0216(3) Uani 1 1 d .
Cl4 Cl -0.16663(8) 0.59574(5) 0.71613(7) 0.0216(3) Uani 1 1 d .
Cl1 Cl 0.66182(8) 0.66142(5) 0.79065(6) 0.0208(3) Uani 1 1 d .
P3 P 0.49030(9) 0.75950(5) 0.75771(6) 0.0157(3) Uani 1 1 d .
P4 P -0.01323(9) 0.48763(5) 0.75653(6) 0.0172(3) Uani 1 1 d .
P5 P -0.02012(9) 0.64821(5) 0.84784(7) 0.0173(3) Uani 1 1 d .
P6 P 0.03060(9) 0.63678(5) 0.64602(7) 0.0180(3) Uani 1 1 d .
P2 P 0.52520(10) 0.60634(5) 0.65320(7) 0.0192(3) Uani 1 1 d .
P1 P 0.47175(9) 0.60164(5) 0.85376(7) 0.0186(3) Uani 1 1 d .
Cl8 Cl 0.72916(10) 0.50524(6) 0.83602(8) 0.0340(4) Uani 1 1 d .
Cl14 Cl 0.22419(11) 0.74580(6) 0.82955(8) 0.0354(4) Uani 1 1 d .
Cl11 Cl 0.28529(11) 0.49088(6) 0.66527(8) 0.0366(4) Uani 1 1 d .
Cl17 Cl 0.78640(10) 0.75312(6) 0.66137(7) 0.0349(4) Uani 1 1 d .
Cl7 Cl 0.58159(11) 0.41622(6) 0.89033(9) 0.0408(4) Uani 1 1 d .
Cl20 Cl 0.95070(10) 0.82651(6) 0.60192(8) 0.0383(4) Uani 1 1 d .
Cl16 Cl 0.29666(11) 0.87520(6) 0.84083(10) 0.0468(5) Uani 1 1 d .
Cl19 Cl 0.75501(12) 0.78811(7) 0.49289(8) 0.0448(4) Uani 1 1 d .
Cl6 Cl 0.79640(11) 0.37449(6) 0.86327(11) 0.0516(5) Uani 1 1 d .
Cl10 Cl 0.23783(12) 0.35887(6) 0.62359(9) 0.0443(4) Uani 1 1 d .
Cl12 Cl 0.24581(13) 0.45108(7) 0.49876(8) 0.0484(4) Uani 1 1 d .
Al1 Al 0.72104(12) 0.43706(6) 0.89662(9) 0.0259(4) Uani 1 1 d .
Al4 Al 0.80703(12) 0.81304(7) 0.59167(9) 0.0282(4) Uani 1 1 d .
Cl9 Cl 0.44509(12) 0.41527(7) 0.60397(10) 0.0491(5) Uani 1 1 d .
Al3 Al 0.23362(12) 0.81524(6) 0.88945(8) 0.0244(4) Uani 1 1 d .
Cl5 Cl 0.77228(14) 0.45607(7) 0.99846(9) 0.0559(5) Uani 1 1 d .
Cl18 Cl 0.74149(12) 0.88420(7) 0.61200(10) 0.0514(5) Uani 1 1 d .
Al2 Al 0.30186(13) 0.42870(7) 0.59779(9) 0.0312(4) Uani 1 1 d .
Cl15 Cl 0.10110(13) 0.83825(7) 0.90387(12) 0.0622(6) Uani 1 1 d .
Cl13 Cl 0.31398(18) 0.79773(7) 0.98275(9) 0.0738(7) Uani 1 1 d .
C32 C -0.0748(4) 0.6478(2) 0.5892(2) 0.0227(12) Uani 1 1 d .
H32A H -0.101689 0.613969 0.575568 0.027 Uiso 1 1 calc R
H32B H -0.116630 0.666205 0.612874 0.027 Uiso 1 1 calc R
C16 C 0.3910(4) 0.78476(19) 0.7040(2) 0.0190(11) Uani 1 1 d .
H16A H 0.337101 0.769927 0.717712 0.023 Uiso 1 1 calc R
H16B H 0.388717 0.822532 0.709763 0.023 Uiso 1 1 calc R
C24 C 0.0845(4) 0.6527(2) 0.9070(3) 0.0225(12) Uani 1 1 d .
H24A H 0.097581 0.618474 0.927336 0.027 Uiso 1 1 calc R
H24B H 0.133599 0.661163 0.882862 0.027 Uiso 1 1 calc R
C20 C -0.0234(4) 0.4693(2) 0.8412(3) 0.0268(13) Uani 1 1 d .
H20A H -0.076089 0.486742 0.853419 0.032 Uiso 1 1 calc R
H20B H -0.033714 0.431707 0.842762 0.032 Uiso 1 1 calc R
C14 C 0.4802(4) 0.7791(2) 0.8416(3) 0.0232(12) Uani 1 1 d .
H14A H 0.472096 0.816894 0.842394 0.028 Uiso 1 1 calc R
H14B H 0.425935 0.763072 0.853336 0.028 Uiso 1 1 calc R
C30 C 0.0822(4) 0.6990(2) 0.6750(3) 0.0250(12) Uani 1 1 d .
H30A H 0.034395 0.722843 0.682900 0.030 Uiso 1 1 calc R
H30B H 0.121543 0.693167 0.717432 0.030 Uiso 1 1 calc R
C3 C 0.5767(4) 0.5959(2) 0.9131(3) 0.0232(12) Uani 1 1 d .
H3A H 0.625006 0.584751 0.889651 0.028 Uiso 1 1 calc R
H3B H 0.592917 0.630200 0.932246 0.028 Uiso 1 1 calc R
C28 C -0.0478(4) 0.7121(2) 0.8092(3) 0.0260(13) Uani 1 1 d .
H28A H 0.008666 0.729810 0.805278 0.031 Uiso 1 1 calc R
H28B H -0.080309 0.706305 0.764298 0.031 Uiso 1 1 calc R
C26 C -0.1133(4) 0.6284(2) 0.8897(3) 0.0267(13) Uani 1 1 d .
H26A H -0.134340 0.659035 0.911206 0.032 Uiso 1 1 calc R
H26B H -0.163322 0.616411 0.856348 0.032 Uiso 1 1 calc R
C4 C 0.4392(4) 0.5376(2) 0.8159(3) 0.0291(14) Uani 1 1 d .
H4A H 0.406556 0.543533 0.771146 0.035 Uiso 1 1 calc R
H4B H 0.494388 0.518528 0.811855 0.035 Uiso 1 1 calc R
C10 C 0.4197(4) 0.5972(2) 0.5959(3) 0.0242(12) Uani 1 1 d .
H10A H 0.376132 0.580530 0.619674 0.029 Uiso 1 1 calc R
H10B H 0.395657 0.631535 0.581517 0.029 Uiso 1 1 calc R
C21 C 0.0602(4) 0.4832(2) 0.8924(3) 0.0356(15) Uani 1 1 d .
H21A H 0.112231 0.464769 0.881951 0.053 Uiso 1 1 calc GR
H21B H 0.049984 0.473191 0.936098 0.053 Uiso 1 1 calc GR
H21C H 0.070847 0.520340 0.891389 0.053 Uiso 1 1 calc GR
C18 C 0.0866(4) 0.4565(2) 0.7351(3) 0.0266(13) Uani 1 1 d .
H18A H 0.095188 0.468258 0.691224 0.032 Uiso 1 1 calc R
H18B H 0.139450 0.467305 0.766769 0.032 Uiso 1 1 calc R
C6 C 0.5704(4) 0.5428(2) 0.6847(3) 0.0320(14) Uani 1 1 d .
H6A H 0.606305 0.548101 0.728573 0.038 Uiso 1 1 calc R
H6B H 0.519625 0.520270 0.690114 0.038 Uiso 1 1 calc R
C27 C -0.0905(4) 0.5858(2) 0.9412(3) 0.0324(14) Uani 1 1 d .
H27A H -0.073166 0.554521 0.920171 0.049 Uiso 1 1 calc GR
H27B H -0.142795 0.578607 0.961730 0.049 Uiso 1 1 calc GR
H27C H -0.041055 0.597149 0.974651 0.049 Uiso 1 1 calc GR
C34 C 0.1090(4) 0.6006(2) 0.6040(3) 0.0308(14) Uani 1 1 d .
H34A H 0.130846 0.623752 0.572250 0.037 Uiso 1 1 calc R
H34B H 0.161094 0.590343 0.636733 0.037 Uiso 1 1 calc R
C12 C 0.5930(4) 0.7871(2) 0.7367(3) 0.0256(13) Uani 1 1 d .
H12A H 0.644082 0.776908 0.770248 0.031 Uiso 1 1 calc R
H12B H 0.602997 0.772821 0.694276 0.031 Uiso 1 1 calc R
C15 C 0.5611(4) 0.7643(2) 0.8940(3) 0.0325(14) Uani 1 1 d .
H15A H 0.614146 0.782746 0.885386 0.049 Uiso 1 1 calc GR
H15B H 0.571384 0.727179 0.892422 0.049 Uiso 1 1 calc GR
H15C H 0.548836 0.773786 0.937363 0.049 Uiso 1 1 calc GR
C8 C 0.6090(4) 0.6383(2) 0.6125(3) 0.0300(14) Uani 1 1 d .
H8A H 0.661477 0.646927 0.645776 0.036 Uiso 1 1 calc R
H8B H 0.628960 0.613826 0.581302 0.036 Uiso 1 1 calc R
C23 C -0.1181(4) 0.4754(2) 0.6302(3) 0.0309(14) Uani 1 1 d .
H23A H -0.172331 0.460528 0.605023 0.046 Uiso 1 1 calc GR
H23B H -0.065680 0.460137 0.615858 0.046 Uiso 1 1 calc GR
H23C H -0.117944 0.512702 0.623170 0.046 Uiso 1 1 calc GR
C22 C -0.1154(4) 0.4641(2) 0.7040(3) 0.0267(13) Uani 1 1 d .
H22A H -0.120125 0.426495 0.710101 0.032 Uiso 1 1 calc R
H22B H -0.167819 0.480393 0.718203 0.032 Uiso 1 1 calc R
C9 C 0.5752(4) 0.6878(2) 0.5754(3) 0.0362(15) Uani 1 1 d .
H9A H 0.525615 0.679378 0.540492 0.054 Uiso 1 1 calc GR
H9B H 0.623719 0.703381 0.556391 0.054 Uiso 1 1 calc GR
H9C H 0.554742 0.712222 0.605764 0.054 Uiso 1 1 calc GR
C25 C 0.0841(4) 0.6930(2) 0.9620(3) 0.0277(13) Uani 1 1 d .
H25A H 0.074683 0.727422 0.942732 0.042 Uiso 1 1 calc GR
H25B H 0.141432 0.692110 0.991638 0.042 Uiso 1 1 calc GR
H25C H 0.035973 0.685063 0.986491 0.042 Uiso 1 1 calc GR
C1 C 0.3799(4) 0.6236(2) 0.8955(3) 0.0333(14) Uani 1 1 d .
H1A H 0.329859 0.635227 0.861930 0.040 Uiso 1 1 calc R
H1B H 0.358593 0.593853 0.918390 0.040 Uiso 1 1 calc R
C01L C 0.5702(4) 0.5571(2) 0.9695(3) 0.0294(13) Uani 1 1 d .
H01A H 0.562242 0.522169 0.951594 0.044 Uiso 1 1 calc GR
H01B H 0.519274 0.566090 0.990597 0.044 Uiso 1 1 calc GR
H01C H 0.625140 0.558563 1.001702 0.044 Uiso 1 1 calc GR
C17 C 0.3887(4) 0.7728(2) 0.6301(3) 0.0266(13) Uani 1 1 d .
H17A H 0.334796 0.787853 0.604574 0.040 Uiso 1 1 calc GR
H17B H 0.388258 0.735489 0.623495 0.040 Uiso 1 1 calc GR
H17C H 0.441464 0.787659 0.615823 0.040 Uiso 1 1 calc GR
C11 C 0.4271(5) 0.5645(2) 0.5341(3) 0.0382(16) Uani 1 1 d .
H11A H 0.369566 0.564420 0.504774 0.057 Uiso 1 1 calc GR
H11B H 0.443765 0.529148 0.547259 0.057 Uiso 1 1 calc GR
H11C H 0.472734 0.579403 0.511449 0.057 Uiso 1 1 calc GR
C2 C 0.4041(5) 0.6674(2) 0.9452(3) 0.0401(16) Uani 1 1 d .
H2A H 0.422280 0.697792 0.922743 0.060 Uiso 1 1 calc GR
H2B H 0.453394 0.656354 0.978942 0.060 Uiso 1 1 calc GR
H2C H 0.352187 0.675826 0.965422 0.060 Uiso 1 1 calc GR
C13 C 0.5896(4) 0.8468(2) 0.7319(3) 0.0362(15) Uani 1 1 d .
H13A H 0.545501 0.857069 0.694129 0.054 Uiso 1 1 calc GR
H13B H 0.648387 0.859967 0.726741 0.054 Uiso 1 1 calc GR
H13C H 0.572665 0.861050 0.771824 0.054 Uiso 1 1 calc GR
C29 C -0.1047(4) 0.7488(2) 0.8450(3) 0.0329(14) Uani 1 1 d .
H29A H -0.111819 0.781899 0.822150 0.049 Uiso 1 1 calc GR
H29B H -0.074529 0.754099 0.889986 0.049 Uiso 1 1 calc GR
H29C H -0.163419 0.733396 0.845307 0.049 Uiso 1 1 calc GR
C5 C 0.3805(4) 0.5027(2) 0.8529(3) 0.0348(15) Uani 1 1 d .
H5A H 0.366441 0.470631 0.828539 0.052 Uiso 1 1 calc GR
H5B H 0.325046 0.520748 0.856856 0.052 Uiso 1 1 calc GR
H5C H 0.413092 0.494816 0.896592 0.052 Uiso 1 1 calc GR
C19 C 0.0799(4) 0.3966(2) 0.7353(3) 0.0384(16) Uani 1 1 d .
H19A H 0.032866 0.385489 0.699846 0.058 Uiso 1 1 calc GR
H19B H 0.065497 0.385005 0.777217 0.058 Uiso 1 1 calc GR
H19C H 0.136950 0.381748 0.728803 0.058 Uiso 1 1 calc GR
C31 C 0.1382(4) 0.7258(2) 0.6275(3) 0.0306(14) Uani 1 1 d .
H31A H 0.103315 0.726733 0.583361 0.046 Uiso 1 1 calc GR
H31B H 0.193298 0.706362 0.626959 0.046 Uiso 1 1 calc GR
H31C H 0.152910 0.760962 0.642532 0.046 Uiso 1 1 calc GR
C33 C -0.0650(4) 0.6790(2) 0.5269(3) 0.0352(15) Uani 1 1 d .
H33A H -0.121814 0.678912 0.496732 0.053 Uiso 1 1 calc GR
H33B H -0.018711 0.663344 0.505593 0.053 Uiso 1 1 calc GR
H33C H -0.048161 0.714554 0.539168 0.053 Uiso 1 1 calc GR
C7 C 0.6288(4) 0.5144(2) 0.6415(3) 0.0358(15) Uani 1 1 d .
H7A H 0.595453 0.510778 0.597104 0.054 Uiso 1 1 calc GR
H7B H 0.644568 0.480256 0.659864 0.054 Uiso 1 1 calc GR
H7C H 0.683272 0.534254 0.640246 0.054 Uiso 1 1 calc GR
C35 C 0.0695(5) 0.5519(3) 0.5676(3) 0.0444(17) Uani 1 1 d .
H35A H 0.016715 0.561368 0.535940 0.067 Uiso 1 1 calc GR
H35B H 0.052464 0.527298 0.599090 0.067 Uiso 1 1 calc GR
H35C H 0.114060 0.536283 0.544648 0.067 Uiso 1 1 calc GR

loop_
_atom_site_aniso_label
_atom_site_aniso_U_11
_atom_site_aniso_U_22
_atom_site_aniso_U_33
_atom_site_aniso_U_23
_atom_site_aniso_U_13
_atom_site_aniso_U_12
Sn1 0.01344(19) 0.01151(18) 0.01438(19) 0.00070(13) 0.00037(14) 0.00183(13)
Sn2 0.01272(19) 0.01030(18) 0.0154(2) 0.00013(12) 0.00143(14) -0.00028(13)
Cl2 0.0152(6) 0.0228(6) 0.0260(7) 0.0014(5) -0.0006(5) -0.0006(5)
Cl3 0.0141(6) 0.0226(6) 0.0273(7) -0.0004(5) 0.0015(5) -0.0005(5)
Cl4 0.0145(6) 0.0228(7) 0.0268(7) 0.0010(5) 0.0016(5) 0.0006(5)
Cl1 0.0140(6) 0.0222(7) 0.0253(7) 0.0025(5) 0.0002(5) 0.0025(5)
P3 0.0175(7) 0.0116(6) 0.0173(7) 0.0000(5) 0.0003(6) 0.0013(5)
P4 0.0191(7) 0.0117(6) 0.0194(7) 0.0007(5) -0.0011(6) -0.0004(5)
P5 0.0188(7) 0.0157(6) 0.0176(7) -0.0013(5) 0.0034(6) 0.0019(6)
P6 0.0181(7) 0.0181(7) 0.0178(7) 0.0011(5) 0.0031(6) -0.0018(6)
P2 0.0227(7) 0.0182(7) 0.0169(7) -0.0016(5) 0.0041(6) 0.0032(6)
P1 0.0191(7) 0.0196(7) 0.0169(7) 0.0025(5) 0.0026(6) 0.0002(6)
Cl8 0.0352(9) 0.0288(8) 0.0385(9) 0.0099(6) 0.0072(7) 0.0089(7)
Cl14 0.0379(9) 0.0366(8) 0.0327(8) -0.0117(6) 0.0087(7) -0.0141(7)
Cl11 0.0364(9) 0.0398(9) 0.0344(9) -0.0086(7) 0.0088(7) -0.0121(7)
Cl17 0.0324(8) 0.0420(9) 0.0312(8) 0.0109(7) 0.0080(7) 0.0096(7)
Cl7 0.0294(8) 0.0317(8) 0.0624(11) -0.0159(7) 0.0107(8) -0.0071(7)
Cl20 0.0280(8) 0.0420(9) 0.0457(10) -0.0134(7) 0.0081(7) -0.0066(7)
Cl16 0.0306(9) 0.0246(8) 0.0892(14) 0.0161(8) 0.0216(9) 0.0027(7)
Cl19 0.0416(10) 0.0628(11) 0.0278(9) 0.0025(7) -0.0008(7) -0.0147(9)
Cl6 0.0316(9) 0.0231(8) 0.1031(16) 0.0005(9) 0.0198(9) 0.0039(7)
Cl10 0.0423(10) 0.0392(9) 0.0504(10) 0.0038(8) 0.0051(8) -0.0151(8)
Cl12 0.0601(12) 0.0521(10) 0.0291(9) 0.0039(7) -0.0036(8) -0.0002(9)
Al1 0.0230(9) 0.0186(8) 0.0325(10) 0.0008(7) -0.0061(8) -0.0010(7)
Al4 0.0265(10) 0.0301(10) 0.0285(10) 0.0026(7) 0.0063(8) 0.0016(8)
Cl9 0.0362(9) 0.0444(10) 0.0709(13) 0.0240(9) 0.0214(9) 0.0075(8)
Al3 0.0261(9) 0.0183(8) 0.0271(9) 0.0018(7) -0.0008(7) 0.0015(7)
Cl5 0.0702(13) 0.0470(10) 0.0391(10) 0.0056(8) -0.0247(9) -0.0092(9)
Cl18 0.0494(11) 0.0416(10) 0.0642(12) 0.0067(8) 0.0128(9) 0.0201(8)
Al2 0.0342(11) 0.0301(10) 0.0291(10) 0.0018(8) 0.0046(8) -0.0046(8)
Cl15 0.0527(12) 0.0348(9) 0.1127(17) 0.0295(10) 0.0534(12) 0.0169(8)
Cl13 0.122(2) 0.0427(11) 0.0379(11) -0.0054(8) -0.0425(12) 0.0078(12)
C32 0.022(3) 0.030(3) 0.015(3) 0.001(2) -0.004(2) 0.001(2)
C16 0.023(3) 0.016(3) 0.017(3) 0.004(2) 0.000(2) 0.005(2)
C24 0.027(3) 0.020(3) 0.019(3) -0.003(2) -0.001(2) 0.004(2)
C20 0.032(3) 0.019(3) 0.032(3) 0.008(2) 0.013(3) 0.000(2)
C14 0.028(3) 0.019(3) 0.022(3) 0.001(2) 0.003(2) 0.004(2)
C30 0.026(3) 0.022(3) 0.026(3) 0.002(2) 0.001(2) -0.008(2)
C3 0.024(3) 0.024(3) 0.019(3) 0.003(2) -0.003(2) 0.001(2)
C28 0.034(3) 0.018(3) 0.025(3) 0.005(2) 0.002(3) 0.006(2)
C26 0.025(3) 0.031(3) 0.026(3) -0.001(2) 0.010(3) 0.003(3)
C4 0.040(4) 0.024(3) 0.022(3) 0.000(2) -0.002(3) -0.011(3)
C10 0.028(3) 0.025(3) 0.018(3) -0.002(2) -0.002(2) 0.001(2)
C21 0.045(4) 0.035(3) 0.023(3) 0.009(3) -0.006(3) -0.001(3)
C18 0.022(3) 0.022(3) 0.036(3) -0.006(2) 0.007(3) 0.003(2)
C6 0.036(4) 0.029(3) 0.030(3) 0.000(3) 0.001(3) 0.010(3)
C27 0.045(4) 0.028(3) 0.025(3) 0.002(2) 0.012(3) -0.007(3)
C34 0.030(3) 0.030(3) 0.034(4) 0.001(3) 0.014(3) 0.006(3)
C12 0.021(3) 0.027(3) 0.030(3) 0.003(2) 0.006(2) -0.007(2)
C15 0.039(4) 0.028(3) 0.029(3) -0.002(3) 0.000(3) 0.001(3)
C8 0.029(3) 0.039(3) 0.023(3) 0.002(3) 0.010(3) 0.001(3)
C23 0.039(4) 0.020(3) 0.030(3) -0.006(2) -0.006(3) -0.006(3)
C22 0.029(3) 0.018(3) 0.032(3) -0.001(2) 0.003(3) -0.005(2)
C9 0.037(4) 0.048(4) 0.024(3) 0.008(3) 0.008(3) -0.007(3)
C25 0.040(4) 0.023(3) 0.021(3) -0.008(2) 0.006(3) -0.007(3)
C1 0.030(3) 0.049(4) 0.022(3) 0.001(3) 0.008(3) 0.006(3)
C01L 0.041(4) 0.024(3) 0.022(3) 0.006(2) 0.003(3) 0.002(3)
C17 0.031(3) 0.023(3) 0.024(3) 0.003(2) -0.001(3) 0.006(3)
C11 0.054(4) 0.035(4) 0.025(3) -0.011(3) 0.006(3) -0.003(3)
C2 0.054(4) 0.029(3) 0.042(4) 0.006(3) 0.020(3) 0.011(3)
C13 0.036(4) 0.032(3) 0.040(4) 0.012(3) 0.002(3) -0.007(3)
C29 0.041(4) 0.020(3) 0.038(4) 0.002(3) 0.007(3) 0.009(3)
C5 0.035(4) 0.036(4) 0.032(4) 0.015(3) 0.003(3) -0.008(3)
C19 0.043(4) 0.026(3) 0.045(4) -0.009(3) 0.006(3) 0.014(3)
C31 0.026(3) 0.026(3) 0.038(4) 0.010(3) 0.002(3) -0.004(3)
C33 0.034(4) 0.043(4) 0.025(3) 0.009(3) -0.005(3) 0.000(3)
C7 0.031(4) 0.026(3) 0.051(4) -0.013(3) 0.009(3) 0.006(3)
C35 0.051(4) 0.042(4) 0.042(4) -0.013(3) 0.013(3) 0.010(3)

loop_
_atom_type_symbol
_atom_type_description
_atom_type_scat_dispersion_real
_atom_type_scat_dispersion_imag
_atom_type_scat_source
C C 0.0033 0.0016 'International Tables Vol C Tables 4.2.6.8 and 6.1.1.4'
H H 0.0000 0.0000 'International Tables Vol C Tables 4.2.6.8 and 6.1.1.4'
Al Al 0.0645 0.0514 'International Tables Vol C Tables 4.2.6.8 and 6.1.1.4'
Cl Cl 0.1484 0.1585 'International Tables Vol C Tables 4.2.6.8 and 6.1.1.4'
P P 0.1023 0.0942 'International Tables Vol C Tables 4.2.6.8 and 6.1.1.4'
Sn Sn -0.6537 1.4246 'International Tables Vol C Tables 4.2.6.8 and 6.1.1.4'

loop_
_exptl_crystal_face_index_h
_exptl_crystal_face_index_k
_exptl_crystal_face_index_l
_exptl_crystal_face_perp_dist
3 31 13 0.0127
-19 -10 14 0.0506
-20 10 4 0.0446
-18 12 -6 0.0382
3 9 -28 0.0367
17 -14 -17 0.0695
-10 8 26 0.0398
-12 -13 23 0.0479
-17 -9 18 0.0506
-6 -32 12 0.0546
-17 -20 -2 0.0376
-15 -24 1 0.0421
2 -34 -10 0.0371
0 -32 -12 0.0364
18 -19 -3 0.0755
13 -13 17 0.0784
0 -2 -28 0.0387
8 -10 -27 0.0363
-4 34 7 0.0133

loop_
_geom_angle_atom_site_label_1
_geom_angle_atom_site_label_2
_geom_angle_atom_site_label_3
_geom_angle
Cl2 Sn1 P3 91.10(4)
Cl2 Sn1 P2 92.07(5)
Cl2 Sn1 P1 86.01(4)
Cl1 Sn1 Cl2 178.28(4)
Cl1 Sn1 P3 90.52(4)
Cl1 Sn1 P2 87.51(4)
Cl1 Sn1 P1 92.63(4)
P3 Sn1 P2 123.83(4)
P3 Sn1 P1 122.85(4)
P2 Sn1 P1 113.31(5)
Cl3 Sn2 Cl4 178.65(4)
Cl3 Sn2 P4 90.08(4)
Cl3 Sn2 P5 92.69(4)
Cl3 Sn2 P6 87.33(4)
Cl4 Sn2 P4 91.19(4)
Cl4 Sn2 P5 86.25(4)
Cl4 Sn2 P6 92.34(4)
P4 Sn2 P5 122.76(4)
P4 Sn2 P6 123.27(4)
P5 Sn2 P6 113.96(4)
C16 P3 Sn1 111.71(17)
C16 P3 C14 106.5(2)
C14 P3 Sn1 107.89(17)
C12 P3 Sn1 110.50(18)
C12 P3 C16 111.1(3)
C12 P3 C14 108.9(3)
C20 P4 Sn2 108.75(18)
C18 P4 Sn2 110.98(18)
C18 P4 C20 108.6(3)
C18 P4 C22 111.1(3)
C22 P4 Sn2 111.03(18)
C22 P4 C20 106.3(3)
C24 P5 Sn2 111.04(17)
C24 P5 C28 109.8(3)
C24 P5 C26 110.4(3)
C28 P5 Sn2 104.32(18)
C26 P5 Sn2 112.81(19)
C26 P5 C28 108.3(3)
C32 P6 Sn2 110.03(18)
C32 P6 C30 110.4(3)
C30 P6 Sn2 106.37(18)
C34 P6 Sn2 111.3(2)
C34 P6 C32 109.7(3)
C34 P6 C30 109.0(3)
C10 P2 Sn1 110.01(18)
C10 P2 C6 110.0(3)
C6 P2 Sn1 106.55(19)
C8 P2 Sn1 110.8(2)
C8 P2 C10 110.9(3)
C8 P2 C6 108.5(3)
C3 P1 Sn1 110.38(18)
C3 P1 C4 110.3(3)
C4 P1 Sn1 103.97(18)
C1 P1 Sn1 114.1(2)
C1 P1 C3 110.3(3)
C1 P1 C4 107.7(3)
Cl7 Al1 Cl8 108.37(10)
Cl7 Al1 Cl5 107.60(11)
Cl6 Al1 Cl8 109.90(10)
Cl6 Al1 Cl7 110.90(9)
Cl6 Al1 Cl5 110.86(11)
Cl5 Al1 Cl8 109.15(10)
Cl17 Al4 Cl20 107.50(10)
Cl19 Al4 Cl17 110.07(10)
Cl19 Al4 Cl20 109.95(10)
Cl19 Al4 Cl18 109.28(11)
Cl18 Al4 Cl17 110.90(10)
Cl18 Al4 Cl20 109.12(10)
Cl16 Al3 Cl14 108.77(10)
Cl16 Al3 Cl15 111.06(9)
Cl15 Al3 Cl14 109.37(11)
Cl13 Al3 Cl14 108.09(10)
Cl13 Al3 Cl16 109.95(11)
Cl13 Al3 Cl15 109.55(13)
Cl11 Al2 Cl9 107.49(11)
Cl10 Al2 Cl11 110.91(10)
Cl10 Al2 Cl12 109.66(11)
Cl10 Al2 Cl9 109.61(10)
Cl12 Al2 Cl11 109.92(11)
Cl12 Al2 Cl9 109.20(11)
P6 C32 H32A 108.6
P6 C32 H32B 108.6
H32A C32 H32B 107.6
C33 C32 P6 114.7(4)
C33 C32 H32A 108.6
C33 C32 H32B 108.6
P3 C16 H16A 108.7
P3 C16 H16B 108.7
H16A C16 H16B 107.6
C17 C16 P3 114.0(4)
C17 C16 H16A 108.7
C17 C16 H16B 108.7
P5 C24 H24A 108.5
P5 C24 H24B 108.5
H24A C24 H24B 107.5
C25 C24 P5 115.1(4)
C25 C24 H24A 108.5
C25 C24 H24B 108.5
P4 C20 H20A 108.8
P4 C20 H20B 108.8
H20A C20 H20B 107.7
C21 C20 P4 113.6(4)
C21 C20 H20A 108.8
C21 C20 H20B 108.8
P3 C14 H14A 108.7
P3 C14 H14B 108.7
H14A C14 H14B 107.6
C15 C14 P3 114.4(4)
C15 C14 H14A 108.7
C15 C14 H14B 108.7
P6 C30 H30A 108.4
P6 C30 H30B 108.4
H30A C30 H30B 107.5
C31 C30 P6 115.3(4)
C31 C30 H30A 108.4
C31 C30 H30B 108.4
P1 C3 H3A 108.9
P1 C3 H3B 108.9
H3A C3 H3B 107.7
C01L C3 P1 113.3(4)
C01L C3 H3A 108.9
C01L C3 H3B 108.9
P5 C28 H28A 108.2
P5 C28 H28B 108.2
H28A C28 H28B 107.3
C29 C28 P5 116.4(4)
C29 C28 H28A 108.2
C29 C28 H28B 108.2
P5 C26 H26A 108.5
P5 C26 H26B 108.5
H26A C26 H26B 107.5
C27 C26 P5 115.1(4)
C27 C26 H26A 108.5
C27 C26 H26B 108.5
P1 C4 H4A 108.2
P1 C4 H4B 108.2
H4A C4 H4B 107.4
C5 C4 P1 116.3(4)
C5 C4 H4A 108.2
C5 C4 H4B 108.2
P2 C10 H10A 108.5
P2 C10 H10B 108.5
H10A C10 H10B 107.5
C11 C10 P2 115.2(4)
C11 C10 H10A 108.5
C11 C10 H10B 108.5
C20 C21 H21A 109.5
C20 C21 H21B 109.5
C20 C21 H21C 109.5
H21A C21 H21B 109.5
H21A C21 H21C 109.5
H21B C21 H21C 109.5
P4 C18 H18A 109.1
P4 C18 H18B 109.1
H18A C18 H18B 107.9
C19 C18 P4 112.4(4)
C19 C18 H18A 109.1
C19 C18 H18B 109.1
P2 C6 H6A 108.4
P2 C6 H6B 108.4
H6A C6 H6B 107.4
C7 C6 P2 115.6(4)
C7 C6 H6A 108.4
C7 C6 H6B 108.4
C26 C27 H27A 109.5
C26 C27 H27B 109.5
C26 C27 H27C 109.5
H27A C27 H27B 109.5
H27A C27 H27C 109.5
H27B C27 H27C 109.5
P6 C34 H34A 108.6
P6 C34 H34B 108.6
H34A C34 H34B 107.6
C35 C34 P6 114.7(4)
C35 C34 H34A 108.6
C35 C34 H34B 108.6
P3 C12 H12A 109.1
P3 C12 H12B 109.1
H12A C12 H12B 107.8
C13 C12 P3 112.6(4)
C13 C12 H12A 109.1
C13 C12 H12B 109.1
C14 C15 H15A 109.5
C14 C15 H15B 109.5
C14 C15 H15C 109.5
H15A C15 H15B 109.5
H15A C15 H15C 109.5
H15B C15 H15C 109.5
P2 C8 H8A 108.8
P2 C8 H8B 108.8
H8A C8 H8B 107.7
C9 C8 P2 114.0(4)
C9 C8 H8A 108.8
C9 C8 H8B 108.8
H23A C23 H23B 109.5
H23A C23 H23C 109.5
H23B C23 H23C 109.5
C22 C23 H23A 109.5
C22 C23 H23B 109.5
C22 C23 H23C 109.5
P4 C22 H22A 108.8
P4 C22 H22B 108.8
C23 C22 P4 113.7(4)
C23 C22 H22A 108.8
C23 C22 H22B 108.8
H22A C22 H22B 107.7
C8 C9 H9A 109.5
C8 C9 H9B 109.5
C8 C9 H9C 109.5
H9A C9 H9B 109.5
H9A C9 H9C 109.5
H9B C9 H9C 109.5
C24 C25 H25A 109.5
C24 C25 H25B 109.5
C24 C25 H25C 109.5
H25A C25 H25B 109.5
H25A C25 H25C 109.5
H25B C25 H25C 109.5
P1 C1 H1A 108.5
P1 C1 H1B 108.5
H1A C1 H1B 107.5
C2 C1 P1 115.2(4)
C2 C1 H1A 108.5
C2 C1 H1B 108.5
C3 C01L H01A 109.5
C3 C01L H01B 109.5
C3 C01L H01C 109.5
H01A C01L H01B 109.5
H01A C01L H01C 109.5
H01B C01L H01C 109.5
C16 C17 H17A 109.5
C16 C17 H17B 109.5
C16 C17 H17C 109.5
H17A C17 H17B 109.5
H17A C17 H17C 109.5
H17B C17 H17C 109.5
C10 C11 H11A 109.5
C10 C11 H11B 109.5
C10 C11 H11C 109.5
H11A C11 H11B 109.5
H11A C11 H11C 109.5
H11B C11 H11C 109.5
C1 C2 H2A 109.5
C1 C2 H2B 109.5
C1 C2 H2C 109.5
H2A C2 H2B 109.5
H2A C2 H2C 109.5
H2B C2 H2C 109.5
C12 C13 H13A 109.5
C12 C13 H13B 109.5
C12 C13 H13C 109.5
H13A C13 H13B 109.5
H13A C13 H13C 109.5
H13B C13 H13C 109.5
C28 C29 H29A 109.5
C28 C29 H29B 109.5
C28 C29 H29C 109.5
H29A C29 H29B 109.5
H29A C29 H29C 109.5
H29B C29 H29C 109.5
C4 C5 H5A 109.5
C4 C5 H5B 109.5
C4 C5 H5C 109.5
H5A C5 H5B 109.5
H5A C5 H5C 109.5
H5B C5 H5C 109.5
C18 C19 H19A 109.5
C18 C19 H19B 109.5
C18 C19 H19C 109.5
H19A C19 H19B 109.5
H19A C19 H19C 109.5
H19B C19 H19C 109.5
C30 C31 H31A 109.5
C30 C31 H31B 109.5
C30 C31 H31C 109.5
H31A C31 H31B 109.5
H31A C31 H31C 109.5
H31B C31 H31C 109.5
C32 C33 H33A 109.5
C32 C33 H33B 109.5
C32 C33 H33C 109.5
H33A C33 H33B 109.5
H33A C33 H33C 109.5
H33B C33 H33C 109.5
C6 C7 H7A 109.5
C6 C7 H7B 109.5
C6 C7 H7C 109.5
H7A C7 H7B 109.5
H7A C7 H7C 109.5
H7B C7 H7C 109.5
C34 C35 H35A 109.5
C34 C35 H35B 109.5
C34 C35 H35C 109.5
H35A C35 H35B 109.5
H35A C35 H35C 109.5
H35B C35 H35C 109.5

loop_
_geom_bond_atom_site_label_1
_geom_bond_atom_site_label_2
_geom_bond_distance
Sn1 Cl2 2.4589(13)
Sn1 Cl1 2.4531(13)
Sn1 P3 2.5525(13)
Sn1 P2 2.5610(13)
Sn1 P1 2.5679(14)
Sn2 Cl3 2.4527(13)
Sn2 Cl4 2.4562(13)
Sn2 P4 2.5604(13)
Sn2 P5 2.5636(13)
Sn2 P6 2.5698(13)
P3 C16 1.805(5)
P3 C14 1.807(5)
P3 C12 1.799(5)
P4 C20 1.815(5)
P4 C18 1.801(5)
P4 C22 1.810(6)
P5 C24 1.807(5)
P5 C28 1.823(5)
P5 C26 1.817(5)
P6 C32 1.810(5)
P6 C30 1.816(5)
P6 C34 1.810(6)
P2 C10 1.809(5)
P2 C6 1.826(6)
P2 C8 1.802(6)
P1 C3 1.816(5)
P1 C4 1.833(5)
P1 C1 1.814(6)
Cl8 Al1 2.143(2)
Cl14 Al3 2.138(2)
Cl11 Al2 2.136(2)
Cl17 Al4 2.139(2)
Cl7 Al1 2.128(2)
Cl20 Al4 2.144(2)
Cl16 Al3 2.121(2)
Cl19 Al4 2.126(2)
Cl6 Al1 2.124(2)
Cl10 Al2 2.124(2)
Cl12 Al2 2.126(2)
Al1 Cl5 2.140(2)
Al4 Cl18 2.131(2)
Cl9 Al2 2.144(3)
Al3 Cl15 2.126(2)
Al3 Cl13 2.116(2)
C32 H32A 0.9700
C32 H32B 0.9700
C32 C33 1.523(7)
C16 H16A 0.9700
C16 H16B 0.9700
C16 C17 1.527(7)
C24 H24A 0.9700
C24 H24B 0.9700
C24 C25 1.520(7)
C20 H20A 0.9700
C20 H20B 0.9700
C20 C21 1.525(8)
C14 H14A 0.9700
C14 H14B 0.9700
C14 C15 1.518(8)
C30 H30A 0.9700
C30 H30B 0.9700
C30 C31 1.536(7)
C3 H3A 0.9700
C3 H3B 0.9700
C3 C01L 1.529(7)
C28 H28A 0.9700
C28 H28B 0.9700
C28 C29 1.524(7)
C26 H26A 0.9700
C26 H26B 0.9700
C26 C27 1.508(7)
C4 H4A 0.9700
C4 H4B 0.9700
C4 C5 1.530(7)
C10 H10A 0.9700
C10 H10B 0.9700
C10 C11 1.527(7)
C21 H21A 0.9600
C21 H21B 0.9600
C21 H21C 0.9600
C18 H18A 0.9700
C18 H18B 0.9700
C18 C19 1.528(7)
C6 H6A 0.9700
C6 H6B 0.9700
C6 C7 1.519(8)
C27 H27A 0.9600
C27 H27B 0.9600
C27 H27C 0.9600
C34 H34A 0.9700
C34 H34B 0.9700
C34 C35 1.511(8)
C12 H12A 0.9700
C12 H12B 0.9700
C12 C13 1.523(7)
C15 H15A 0.9600
C15 H15B 0.9600
C15 H15C 0.9600
C8 H8A 0.9700
C8 H8B 0.9700
C8 C9 1.513(8)
C23 H23A 0.9600
C23 H23B 0.9600
C23 H23C 0.9600
C23 C22 1.521(8)
C22 H22A 0.9700
C22 H22B 0.9700
C9 H9A 0.9600
C9 H9B 0.9600
C9 H9C 0.9600
C25 H25A 0.9600
C25 H25B 0.9600
C25 H25C 0.9600
C1 H1A 0.9700
C1 H1B 0.9700
C1 C2 1.506(8)
C01L H01A 0.9600
C01L H01B 0.9600
C01L H01C 0.9600
C17 H17A 0.9600
C17 H17B 0.9600
C17 H17C 0.9600
C11 H11A 0.9600
C11 H11B 0.9600
C11 H11C 0.9600
C2 H2A 0.9600
C2 H2B 0.9600
C2 H2C 0.9600
C13 H13A 0.9600
C13 H13B 0.9600
C13 H13C 0.9600
C29 H29A 0.9600
C29 H29B 0.9600
C29 H29C 0.9600
C5 H5A 0.9600
C5 H5B 0.9600
C5 H5C 0.9600
C19 H19A 0.9600
C19 H19B 0.9600
C19 H19C 0.9600
C31 H31A 0.9600
C31 H31B 0.9600
C31 H31C 0.9600
C33 H33A 0.9600
C33 H33B 0.9600
C33 H33C 0.9600
C7 H7A 0.9600
C7 H7B 0.9600
C7 H7C 0.9600
C35 H35A 0.9600
C35 H35B 0.9600
C35 H35C 0.9600

loop_
_exptl_oxdiff_crystal_face_indexfrac_h
_exptl_oxdiff_crystal_face_indexfrac_k
_exptl_oxdiff_crystal_face_indexfrac_l
_exptl_oxdiff_crystal_face_x
_exptl_oxdiff_crystal_face_y
_exptl_oxdiff_crystal_face_z
3.4535 30.9585 12.7343 -0.9918 0.0630 0.1111
-19.0025 -9.8171 13.5615 0.1409 -0.9582 -0.2489
-20.2287 9.6164 3.9985 -0.1869 -0.6654 -0.7227
-18.3518 12.1675 -5.6901 -0.1093 -0.3876 -0.9153
3.1140 8.5809 -27.8409 0.2048 0.7339 -0.6476
16.5726 -14.0472 -17.1357 0.5244 0.7883 0.3219
-10.4413 7.8363 26.1068 -0.5452 -0.8196 0.1762
-12.1910 -13.4080 23.2334 0.0398 -0.9639 0.2633
-17.3088 -9.1480 18.2408 0.0411 -0.9957 -0.0829
-6.2278 -31.7478 11.6155 0.6455 -0.6600 0.3845
-16.9273 -19.8956 -2.0552 0.6254 -0.6393 -0.4474
-15.3733 -24.3068 1.2926 0.6741 -0.6891 -0.2661
2.2187 -33.6611 -9.8297 0.9812 0.0405 0.1885
0.2160 -32.2132 -12.4984 0.9984 0.0412 0.0381
17.8209 -18.9216 -2.8433 0.4147 0.4997 0.7605
13.0670 -13.0330 16.6452 -0.0107 -0.0142 0.9998
0.3838 -1.6767 -28.3227 0.4838 0.5850 -0.6509
7.8682 -9.5059 -26.9014 0.6141 0.7417 -0.2698
-3.9207 34.2899 7.3362 -0.9481 -0.0393 -0.3156
